data_2241256
loop_
_publ_author_name
'Morales-Tapia, Alfredo A.'
'Colorado-Peralta, Ra\'ul'
'Duarte-Hern\'andez, Ang\'elica M.'
'Flores-Parra, Angelina'
'Rivera, Jos\'e Mar\'ia'

_publ_section_title
;
 Crystal structure of
 <i>catena</i>-poly[[[triaqua(4-cyanobenzoato-\k<i>O</i>)nickel(II)]-\m-4,4'-bipyridine-\k^2^<i>N</i>:<i>N</i>']
 4-cyanobenzoate]
;
_journal_coeditor_code XU5875
_journal_issue 11
_journal_name_full 'Acta Crystallographica Section E'
_journal_page_first m197
_journal_page_last m198
_journal_paper_doi 10.1107/S2056989015018344
_journal_volume 71
_journal_year 2015
_chemical_formula_iupac '[Ni (C8 H4 N O2) (C10 H8 N2) (H2 O)3] (C8 H4 N O2)'
_chemical_formula_moiety 'C18 H18 N3 Ni O5 +, C8 H4 N O2 -'
_chemical_formula_sum 'C26 H22 N4 Ni O7'
_chemical_formula_weight 561.19
_chemical_melting_point 350
_chemical_name_common 'Nickel(II) Polymer'
_chemical_name_systematic
'<i>catena</i>-Poly[[[triaqua(4-cyanobenzoato-\k<i>O</i>)nickel(II)]-\m-4,4'-bipyridine-\k^2^<i>N</i>:<i>N</i>'] 4-cyanobenzoate]'
_space_group_IT_number 14
_symmetry_cell_setting monoclinic
_symmetry_space_group_name_Hall '-P 2ybc'
_symmetry_space_group_name_H-M 'P 1 21/c 1'
_atom_sites_solution_hydrogens geom
_atom_sites_solution_primary direct
_atom_sites_solution_secondary difmap
_audit_conform_dict_name cif_core.dic
_audit_conform_dict_version 2.4
_audit_creation_method 'WinGX routine CIF_UPDATE'
_cell_angle_alpha 90
_cell_angle_beta 110.32(3)
_cell_angle_gamma 90
_cell_formula_units_Z 4
_cell_length_a 7.176(5)
_cell_length_b 21.373(9)
_cell_length_c 17.032(9)
_cell_measurement_reflns_used 10938
_cell_measurement_temperature 293(2)
_cell_measurement_theta_max 27.485
_cell_measurement_theta_min 2.91
_cell_volume 2450(2)
_computing_cell_refinement
;
SCALEPACK (Otwinowski & Minor, 1997)
;
_computing_data_collection
;
COLLECT (Bruker, 2004)
;
_computing_data_reduction
;
DENZO and SCALEPACK (Otwinowski & Minor, 1997)
;
_computing_molecular_graphics
;
Mercury (Macrae <i>et al.</i>,  2006)
;
_computing_publication_material
;
WinGX (Farrugia, 2012), enCIFer (Allen <i>et al.</i>,  2004) and
publCIF (Westrip, 2010)
;
_computing_structure_refinement
;
SHELXL97 (Sheldrick, 2008)
;
_computing_structure_solution
;
SHELXS97 (Sheldrick, 2008)
;
_diffrn_ambient_temperature 293(2)
_diffrn_detector_area_resol_mean 9
_diffrn_measured_fraction_theta_full 0.99
_diffrn_measured_fraction_theta_max 0.99
_diffrn_measurement_device '95mm CCD camera on \k-goniostat'
_diffrn_measurement_device_type 'Nonius KappaCCD'
_diffrn_measurement_method 'CCD rotation images, thick slices'
_diffrn_radiation_monochromator graphite
_diffrn_radiation_type MoK\a
_diffrn_radiation_wavelength 0.71073
_diffrn_reflns_av_R_equivalents 0.1425
_diffrn_reflns_limit_h_max 9
_diffrn_reflns_limit_h_min -9
_diffrn_reflns_limit_k_max 24
_diffrn_reflns_limit_k_min -27
_diffrn_reflns_limit_l_max 18
_diffrn_reflns_limit_l_min -22
_diffrn_reflns_number 19002
_diffrn_reflns_theta_full 27.58
_diffrn_reflns_theta_max 27.58
_diffrn_reflns_theta_min 3.18
_exptl_absorpt_coefficient_mu 0.847
_exptl_absorpt_correction_T_max 0.969
_exptl_absorpt_correction_T_min 0.872
_exptl_absorpt_correction_type multi-scan
_exptl_absorpt_process_details
;
(North <i>et al.</i>,  1968)
;
_exptl_crystal_colour blue
_exptl_crystal_density_diffrn 1.521
_exptl_crystal_density_method 'not measured'
_exptl_crystal_description needle
_exptl_crystal_F_000 1160
_exptl_crystal_size_max 0.1
_exptl_crystal_size_mid 0.05
_exptl_crystal_size_min 0.05
_refine_diff_density_max 0.382
_refine_diff_density_min -0.377
_refine_ls_extinction_method none
_refine_ls_goodness_of_fit_ref 0.966
_refine_ls_hydrogen_treatment mixed
_refine_ls_matrix_type full
_refine_ls_number_parameters 367
_refine_ls_number_reflns 5632
_refine_ls_number_restraints 6
_refine_ls_restrained_S_all 0.966
_refine_ls_R_factor_all 0.2005
_refine_ls_R_factor_gt 0.0623
_refine_ls_shift/su_max 0
_refine_ls_shift/su_mean 0
_refine_ls_structure_factor_coef Fsqd
_refine_ls_weighting_details
;
calc w=1/[\s^2^(Fo^2^)+(0.0333P)^2^+0.0000P] where P=(Fo^2^+2Fc^2^)/3
;
_refine_ls_weighting_scheme calc
_refine_ls_wR_factor_gt 0.0952
_refine_ls_wR_factor_ref 0.1258
_reflns_number_gt 2419
_reflns_number_total 5632
_reflns_threshold_expression >2\s(I)
_cod_data_source_file xu5875sup1.cif
_cod_data_source_block I
_cod_original_sg_symbol_H-M 'P 21/c'
_cod_database_code 2241256
_cod_database_fobs_code 2241256

loop_
_symmetry_equiv_pos_as_xyz
'x, y, z'
'-x, y+1/2, -z+1/2'
'-x, -y, -z'
'x, -y-1/2, z-1/2'

loop_
_atom_site_type_symbol
_atom_site_label
_atom_site_fract_x
_atom_site_fract_y
_atom_site_fract_z
_atom_site_U_iso_or_equiv
_atom_site_adp_type
_atom_site_calc_flag
_atom_site_refinement_flags
_atom_site_occupancy
_atom_site_symmetry_multiplicity
C C1 0.8802(7) 0.3998(2) -0.0400(3) 0.0443(13) Uani d . 1 1
C C9 0.7907(7) 0.42600(19) 0.0174(3) 0.0360(11) Uani d . 1 1
C C10 0.8269(7) 0.48622(18) 0.1392(3) 0.0353(12) Uani d . 1 1
H H10 0.9042 0.5118 0.1824 0.042 Uiso calc R 1 1
C C12 0.5875(7) 0.73382(18) 0.1336(3) 0.0317(11) Uani d . 1 1
C C16 0.6335(7) 0.47103(18) 0.1338(3) 0.0318(11) Uani d . 1 1
C C17 0.5189(7) 0.43439(19) 0.0674(3) 0.0386(12) Uani d . 1 1
H H17 0.3888 0.4248 0.0623 0.046 Uiso calc R 1 1
C C20 0.4377(7) 0.68161(19) 0.2211(3) 0.0400(12) Uani d . 1 1
H H20 0.3264 0.6758 0.2363 0.048 Uiso calc R 1 1
C C21 0.4258(7) 0.72438(18) 0.1591(3) 0.0362(11) Uani d . 1 1
H H21 0.3094 0.747 0.1343 0.043 Uiso calc R 1 1
C C22 0.7544(7) 0.69861(19) 0.1740(3) 0.0393(12) Uani d . 1 1
H H22 0.8665 0.703 0.159 0.047 Uiso calc R 1 1
C C25 0.5952(7) 0.41170(19) 0.0083(3) 0.0407(12) Uani d . 1 1
H H25 0.5172 0.3875 -0.0365 0.049 Uiso calc R 1 1
C C26 0.4655(7) 0.63031(18) 0.4810(3) 0.0367(12) Uani d . 1 1
H H26 0.3831 0.5954 0.4691 0.044 Uiso calc R 1 1
C C28 0.7576(7) 0.65723(19) 0.2359(3) 0.0411(12) Uani d . 1 1
H H28 0.8733 0.6346 0.2621 0.049 Uiso calc R 1 1
C C30 0.5515(8) 0.49599(19) 0.1980(3) 0.0346(11) Uani d . 1 1
C C32 0.6965(8) 0.6908(2) 0.4545(3) 0.0463(14) Uani d . 1 1
H H32 0.779 0.6986 0.4239 0.056 Uiso calc R 1 1
C C35 0.9040(7) 0.46355(19) 0.0811(3) 0.0387(12) Uani d . 1 1
H H35 1.033 0.4738 0.0852 0.046 Uiso calc R 1 1
C C40 0.4596(7) 0.67016(18) 0.5451(3) 0.0369(12) Uani d . 1 1
H H40 0.3754 0.6615 0.5747 0.044 Uiso calc R 1 1
C C41 0.6984(8) 0.7328(2) 0.5164(3) 0.0472(14) Uani d . 1 1
H H41 0.7795 0.768 0.5261 0.057 Uiso calc R 1 1
C C42 0.5795(7) 0.77749(18) 0.0643(3) 0.0333(11) Uani d . 1 1
N N2 0.9595(7) 0.3780(2) -0.0811(3) 0.0675(14) Uani d . 1 1
N N3 0.5819(6) 0.63939(14) 0.4361(2) 0.0325(9) Uani d . 1 1
N N4 0.6007(6) 0.64792(14) 0.2606(2) 0.0309(9) Uani d . 1 1
O O1 0.9251(5) 0.58567(15) 0.40016(19) 0.0365(8) Uani d D 1 1
O O4 0.3679(6) 0.49516(16) 0.1789(2) 0.0592(10) Uani d . 1 1
O O5 0.6741(4) 0.51639(12) 0.26558(18) 0.0354(8) Uani d . 1 1
O O7 0.6401(5) 0.50203(15) 0.4306(2) 0.0378(8) Uani d D 1 1
O O8 0.3102(5) 0.55901(15) 0.2997(2) 0.0384(8) Uani d D 1 1
Ni Ni1 0.61430(9) 0.57627(2) 0.34785(3) 0.02972(18) Uani d . 1 1
C C13 0.9693(8) 0.3155(2) 0.1751(3) 0.0431(13) Uani d . 1 1
C C15 1.0418(7) 0.4313(2) 0.3870(3) 0.0391(12) Uani d . 1 1
C C19 1.1431(8) 0.3493(2) 0.2086(3) 0.0467(13) Uani d . 1 1
H H19 1.2423 0.3469 0.1853 0.056 Uiso calc R 1 1
C C23 1.0206(8) 0.3895(2) 0.3140(3) 0.0392(12) Uani d . 1 1
C C27 0.8511(8) 0.3536(2) 0.2800(3) 0.0495(14) Uani d . 1 1
H H27 0.7541 0.3541 0.3046 0.059 Uiso calc R 1 1
C C29 0.8237(8) 0.3171(2) 0.2105(3) 0.0530(14) Uani d . 1 1
H H29 0.708 0.2938 0.1876 0.064 Uiso calc R 1 1
C C31 0.9341(8) 0.2797(2) 0.0993(3) 0.0526(14) Uani d . 1 1
C C36 1.1666(7) 0.3871(2) 0.2782(3) 0.0431(12) Uani d . 1 1
H H36 1.2813 0.411 0.3007 0.052 Uiso calc R 1 1
N N1 0.9046(7) 0.2533(2) 0.0379(3) 0.0686(14) Uani d . 1 1
O O2 1.1613(5) 0.47669(14) 0.39992(19) 0.0476(9) Uani d . 1 1
O O3 0.9334(5) 0.41867(13) 0.42993(18) 0.0440(8) Uani d . 1 1
H H1A 0.963(6) 0.5900(19) 0.4528(7) 0.048(15) Uiso d D 1 1
H H1B 0.974(7) 0.5543(14) 0.385(3) 0.065(18) Uiso d D 1 1
H H7A 0.691(6) 0.5104(19) 0.4819(9) 0.048(15) Uiso d D 1 1
H H7B 0.716(9) 0.479(3) 0.416(5) 0.16(3) Uiso d D 1 1
H H8A 0.287(9) 0.536(2) 0.336(3) 0.10(2) Uiso d D 1 1
H H8B 0.303(10) 0.537(2) 0.258(2) 0.11(3) Uiso d D 1 1

loop_
_atom_site_aniso_label
_atom_site_aniso_U_11
_atom_site_aniso_U_22
_atom_site_aniso_U_33
_atom_site_aniso_U_12
_atom_site_aniso_U_13
_atom_site_aniso_U_23
C1 0.045(4) 0.045(3) 0.040(3) 0.005(2) 0.012(3) -0.001(2)
C9 0.044(3) 0.035(2) 0.033(3) 0.007(2) 0.018(2) -0.003(2)
C10 0.039(3) 0.036(3) 0.029(3) -0.002(2) 0.009(3) -0.006(2)
C12 0.039(3) 0.033(2) 0.025(3) -0.004(2) 0.014(2) -0.0022(19)
C16 0.034(3) 0.030(2) 0.030(3) -0.001(2) 0.010(2) -0.0001(19)
C17 0.039(3) 0.045(3) 0.034(3) -0.004(2) 0.015(2) -0.006(2)
C20 0.038(3) 0.044(3) 0.041(3) 0.005(2) 0.018(3) 0.007(2)
C21 0.043(3) 0.034(2) 0.034(3) 0.004(2) 0.016(3) 0.010(2)
C22 0.041(3) 0.047(3) 0.035(3) 0.003(2) 0.020(3) 0.007(2)
C25 0.046(4) 0.039(3) 0.034(3) -0.004(2) 0.010(3) -0.013(2)
C26 0.044(3) 0.030(2) 0.040(3) -0.009(2) 0.019(3) -0.004(2)
C28 0.038(3) 0.045(3) 0.039(3) 0.006(2) 0.012(3) 0.008(2)
C30 0.032(3) 0.040(3) 0.034(3) -0.002(2) 0.015(3) 0.000(2)
C32 0.059(4) 0.046(3) 0.046(3) -0.019(3) 0.034(3) -0.014(2)
C35 0.039(3) 0.043(3) 0.034(3) -0.001(2) 0.013(3) -0.004(2)
C40 0.041(3) 0.043(3) 0.031(3) -0.006(2) 0.019(3) -0.004(2)
C41 0.066(4) 0.040(3) 0.045(3) -0.021(2) 0.032(3) -0.013(2)
C42 0.036(3) 0.030(2) 0.034(3) -0.003(2) 0.011(2) -0.003(2)
N2 0.075(4) 0.069(3) 0.078(4) -0.002(3) 0.050(3) -0.022(3)
N3 0.043(3) 0.030(2) 0.028(2) -0.0065(18) 0.017(2) -0.0009(16)
N4 0.038(3) 0.029(2) 0.028(2) -0.0038(18) 0.014(2) -0.0007(16)
O1 0.039(2) 0.042(2) 0.026(2) -0.0005(16) 0.0079(17) -0.0057(15)
O4 0.042(3) 0.095(3) 0.045(2) -0.013(2) 0.020(2) -0.0303(19)
O5 0.036(2) 0.0409(17) 0.0245(18) 0.0034(14) 0.0047(16) -0.0058(14)
O7 0.048(2) 0.0384(19) 0.028(2) -0.0040(17) 0.0141(19) 0.0000(15)
O8 0.038(2) 0.047(2) 0.033(2) -0.0018(16) 0.0160(18) -0.0056(17)
Ni1 0.0363(4) 0.0297(3) 0.0249(3) -0.0020(3) 0.0128(3) -0.0014(3)
C13 0.057(4) 0.035(3) 0.039(3) 0.005(3) 0.018(3) 0.000(2)
C15 0.041(3) 0.047(3) 0.028(3) 0.012(3) 0.010(2) 0.007(2)
C19 0.047(4) 0.049(3) 0.050(3) 0.005(3) 0.025(3) 0.000(3)
C23 0.050(4) 0.041(3) 0.027(3) 0.006(3) 0.014(3) 0.006(2)
C27 0.057(4) 0.055(3) 0.043(3) -0.011(3) 0.025(3) -0.005(3)
C29 0.064(4) 0.050(3) 0.044(3) -0.011(3) 0.017(3) -0.007(2)
C31 0.045(4) 0.057(3) 0.050(4) 0.009(3) 0.009(3) -0.004(3)
C36 0.040(4) 0.044(3) 0.040(3) 0.004(2) 0.007(3) 0.000(2)
N1 0.060(4) 0.080(3) 0.064(3) 0.006(3) 0.019(3) -0.027(3)
O2 0.057(3) 0.051(2) 0.039(2) -0.0047(18) 0.0220(19) -0.0062(16)
O3 0.051(2) 0.0528(19) 0.0325(18) 0.0030(17) 0.0202(17) 0.0022(15)

loop_
_atom_type_symbol
_atom_type_description
_atom_type_scat_dispersion_real
_atom_type_scat_dispersion_imag
_atom_type_scat_source
C C 0.0033 0.0016 'International Tables Vol C Tables 4.2.6.8 and 6.1.1.4'
H H 0 0 'International Tables Vol C Tables 4.2.6.8 and 6.1.1.4'
N N 0.0061 0.0033 'International Tables Vol C Tables 4.2.6.8 and 6.1.1.4'
Ni Ni 0.3393 1.1124 'International Tables Vol C Tables 4.2.6.8 and 6.1.1.4'
O O 0.0106 0.006 'International Tables Vol C Tables 4.2.6.8 and 6.1.1.4'

loop_
_geom_angle_atom_site_label_1
_geom_angle_atom_site_label_2
_geom_angle_atom_site_label_3
_geom_angle_site_symmetry_1
_geom_angle_site_symmetry_3
_geom_angle
N2 C1 C9 . . 176.0(5)
C35 C9 C25 . . 121.1(4)
C35 C9 C1 . . 118.6(4)
C25 C9 C1 . . 120.3(4)
C35 C10 C16 . . 120.5(4)
C35 C10 H10 . . 119.7
C16 C10 H10 . . 119.7
C22 C12 C21 . . 116.1(4)
C22 C12 C42 . . 121.7(4)
C21 C12 C42 . . 122.2(4)
C17 C16 C10 . . 118.6(4)
C17 C16 C30 . . 121.4(4)
C10 C16 C30 . . 119.9(4)
C16 C17 C25 . . 121.1(4)
C16 C17 H17 . . 119.4
C25 C17 H17 . . 119.4
N4 C20 C21 . . 123.6(4)
N4 C20 H20 . . 118.2
C21 C20 H20 . . 118.2
C20 C21 C12 . . 120.1(4)
C20 C21 H21 . . 120
C12 C21 H21 . . 120
C28 C22 C12 . . 121.1(4)
C28 C22 H22 . . 119.5
C12 C22 H22 . . 119.5
C17 C25 C9 . . 118.5(4)
C17 C25 H25 . . 120.7
C9 C25 H25 . . 120.7
N3 C26 C40 . . 123.8(4)
N3 C26 H26 . . 118.1
C40 C26 H26 . . 118.1
N4 C28 C22 . . 122.9(4)
N4 C28 H28 . . 118.6
C22 C28 H28 . . 118.6
O4 C30 O5 . . 125.8(4)
O4 C30 C16 . . 116.8(4)
O5 C30 C16 . . 117.4(4)
N3 C32 C41 . . 123.6(4)
N3 C32 H32 . . 118.2
C41 C32 H32 . . 118.2
C9 C35 C10 . . 120.0(4)
C9 C35 H35 . . 120
C10 C35 H35 . . 120
C42 C40 C26 4_576 . 119.6(4)
C42 C40 H40 4_576 . 120.2
C26 C40 H40 . . 120.2
C32 C41 C42 . 4_576 120.0(4)
C32 C41 H41 . . 120
C42 C41 H41 4_576 . 120
C40 C42 C41 4_575 4_575 116.7(4)
C40 C42 C12 4_575 . 123.0(4)
C41 C42 C12 4_575 . 120.2(4)
C26 N3 C32 . . 116.2(4)
C26 N3 Ni1 . . 124.6(3)
C32 N3 Ni1 . . 118.9(3)
C20 N4 C28 . . 116.3(4)
C20 N4 Ni1 . . 124.2(3)
C28 N4 Ni1 . . 119.2(3)
Ni1 O1 H1A . . 111(3)
Ni1 O1 H1B . . 107(4)
H1A O1 H1B . . 114(4)
C30 O5 Ni1 . . 126.5(3)
Ni1 O7 H7A . . 116(3)
Ni1 O7 H7B . . 99(5)
H7A O7 H7B . . 110(6)
Ni1 O8 H8A . . 105(4)
Ni1 O8 H8B . . 100(5)
H8A O8 H8B . . 108(5)
O5 Ni1 O8 . . 93.42(12)
O5 Ni1 O7 . . 89.81(12)
O8 Ni1 O7 . . 88.07(13)
O5 Ni1 N3 . . 174.58(14)
O8 Ni1 N3 . . 91.99(14)
O7 Ni1 N3 . . 90.62(13)
O5 Ni1 O1 . . 84.62(12)
O8 Ni1 O1 . . 175.05(13)
O7 Ni1 O1 . . 87.38(13)
N3 Ni1 O1 . . 90.01(14)
O5 Ni1 N4 . . 86.63(11)
O8 Ni1 N4 . . 93.74(14)
O7 Ni1 N4 . . 176.10(14)
N3 Ni1 N4 . . 92.78(12)
O1 Ni1 N4 . . 90.69(13)
C29 C13 C19 . . 121.3(4)
C29 C13 C31 . . 118.7(5)
C19 C13 C31 . . 119.9(5)
O2 C15 O3 . . 125.4(4)
O2 C15 C23 . . 118.1(4)
O3 C15 C23 . . 116.5(4)
C13 C19 C36 . . 118.6(4)
C13 C19 H19 . . 120.7
C36 C19 H19 . . 120.7
C27 C23 C36 . . 119.0(4)
C27 C23 C15 . . 120.0(4)
C36 C23 C15 . . 120.9(4)
C29 C27 C23 . . 121.2(5)
C29 C27 H27 . . 119.4
C23 C27 H27 . . 119.4
C27 C29 C13 . . 119.2(5)
C27 C29 H29 . . 120.4
C13 C29 H29 . . 120.4
N1 C31 C13 . . 177.6(6)
C23 C36 C19 . . 120.6(5)
C23 C36 H36 . . 119.7
C19 C36 H36 . . 119.7

loop_
_geom_bond_atom_site_label_1
_geom_bond_atom_site_label_2
_geom_bond_site_symmetry_2
_geom_bond_distance
C1 N2 . 1.144(5)
C1 C9 . 1.455(6)
C9 C35 . 1.367(6)
C9 C25 . 1.391(6)
C10 C35 . 1.379(5)
C10 C16 . 1.397(6)
C10 H10 . 0.93
C12 C22 . 1.379(6)
C12 C21 . 1.388(5)
C12 C42 . 1.490(5)
C16 C17 . 1.387(6)
C16 C30 . 1.507(6)
C17 C25 . 1.390(5)
C17 H17 . 0.93
C20 N4 . 1.339(5)
C20 C21 . 1.376(5)
C20 H20 . 0.93
C21 H21 . 0.93
C22 C28 . 1.370(5)
C22 H22 . 0.93
C25 H25 . 0.93
C26 N3 . 1.329(5)
C26 C40 . 1.397(5)
C26 H26 . 0.93
C28 N4 . 1.346(5)
C28 H28 . 0.93
C30 O4 . 1.243(5)
C30 O5 . 1.259(5)
C32 N3 . 1.343(5)
C32 C41 . 1.382(6)
C32 H32 . 0.93
C35 H35 . 0.93
C40 C42 4_576 1.379(6)
C40 H40 . 0.93
C41 C42 4_576 1.388(6)
C41 H41 . 0.93
C42 C40 4_575 1.379(5)
C42 C41 4_575 1.388(6)
N3 Ni1 . 2.092(3)
N4 Ni1 . 2.113(3)
O1 Ni1 . 2.104(3)
O1 H1A . 0.846(10)
O1 H1B . 0.840(10)
O5 Ni1 . 2.050(3)
O7 Ni1 . 2.088(3)
O7 H7A . 0.840(10)
O7 H7B . 0.838(10)
O8 Ni1 . 2.080(3)
O8 H8A . 0.842(10)
O8 H8B . 0.839(10)
C13 C29 . 1.376(6)
C13 C19 . 1.381(6)
C13 C31 . 1.445(7)
C15 O2 . 1.262(5)
C15 O3 . 1.267(5)
C15 C23 . 1.496(6)
C19 C36 . 1.396(6)
C19 H19 . 0.93
C23 C27 . 1.384(6)
C23 C36 . 1.384(6)
C27 C29 . 1.373(6)
C27 H27 . 0.93
C29 H29 . 0.93
C31 N1 . 1.141(6)
C36 H36 . 0.93

loop_
_geom_hbond_atom_site_label_D
_geom_hbond_atom_site_label_H
_geom_hbond_atom_site_label_A
_geom_hbond_site_symmetry_A
_geom_hbond_distance_DH
_geom_hbond_distance_HA
_geom_hbond_distance_DA
_geom_hbond_angle_DHA
O1 H1A O3 3_766 0.847(13) 1.883(12) 2.715(5) 167(4)
O1 H1B O2 . 0.84(4) 2.09(4) 2.882(5) 156(4)
O7 H7A O2 3_766 0.841(18) 1.941(17) 2.777(5) 172(4)
O7 H7B O3 . 0.83(7) 1.97(7) 2.761(5) 157(8)
O8 H8A O2 1_455 0.85(5) 2.07(5) 2.901(5) 165(6)
O8 H8B O4 . 0.84(4) 1.81(5) 2.619(5) 162(7)
C32 H32 N1 2_755 0.93 2.43 3.121(8) 131
C35 H35 O4 1_655 0.93 2.42 3.234(7) 146

loop_
_geom_torsion_atom_site_label_1
_geom_torsion_atom_site_label_2
_geom_torsion_atom_site_label_3
_geom_torsion_atom_site_label_4
_geom_torsion_site_symmetry_4
_geom_torsion
N2 C1 C9 C35 . 52(8)
N2 C1 C9 C25 . -127(8)
C35 C10 C16 C17 . -2.0(6)
C35 C10 C16 C30 . 179.8(4)
C10 C16 C17 C25 . 1.6(6)
C30 C16 C17 C25 . 179.8(4)
N4 C20 C21 C12 . 0.9(7)
C22 C12 C21 C20 . -0.3(6)
C42 C12 C21 C20 . 177.3(4)
C21 C12 C22 C28 . -0.4(6)
C42 C12 C22 C28 . -178.0(4)
C16 C17 C25 C9 . 0.6(7)
C35 C9 C25 C17 . -2.6(7)
C1 C9 C25 C17 . 176.0(4)
C12 C22 C28 N4 . 0.6(7)
C17 C16 C30 O4 . -16.5(6)
C10 C16 C30 O4 . 161.7(4)
C17 C16 C30 O5 . 164.3(4)
C10 C16 C30 O5 . -17.6(6)
C25 C9 C35 C10 . 2.2(7)
C1 C9 C35 C10 . -176.4(4)
C16 C10 C35 C9 . 0.1(6)
N3 C26 C40 C42 4_576 0.2(7)
N3 C32 C41 C42 4_576 0.9(8)
C22 C12 C42 C40 4_575 -153.1(4)
C21 C12 C42 C40 4_575 29.4(6)
C22 C12 C42 C41 4_575 25.7(6)
C21 C12 C42 C41 4_575 -151.8(4)
C40 C26 N3 C32 . -0.9(7)
C40 C26 N3 Ni1 . 173.8(3)
C41 C32 N3 C26 . 0.4(7)
C41 C32 N3 Ni1 . -174.6(4)
C21 C20 N4 C28 . -0.7(6)
C21 C20 N4 Ni1 . -174.2(3)
C22 C28 N4 C20 . 0.0(6)
C22 C28 N4 Ni1 . 173.8(3)
O4 C30 O5 Ni1 . -19.4(6)
C16 C30 O5 Ni1 . 159.8(3)
C30 O5 Ni1 O8 . 18.3(3)
C30 O5 Ni1 O7 . 106.3(3)
C30 O5 Ni1 N3 . -159.1(12)
C30 O5 Ni1 O1 . -166.3(3)
C30 O5 Ni1 N4 . -75.3(3)
C26 N3 Ni1 O5 . -139.7(12)
C32 N3 Ni1 O5 . 34.9(14)
C26 N3 Ni1 O8 . 42.9(4)
C32 N3 Ni1 O8 . -142.5(4)
C26 N3 Ni1 O7 . -45.1(4)
C32 N3 Ni1 O7 . 129.4(4)
C26 N3 Ni1 O1 . -132.5(4)
C32 N3 Ni1 O1 . 42.0(4)
C26 N3 Ni1 N4 . 136.8(4)
C32 N3 Ni1 N4 . -48.6(4)
C20 N4 Ni1 O5 . 117.3(3)
C28 N4 Ni1 O5 . -55.9(3)
C20 N4 Ni1 O8 . 24.1(3)
C28 N4 Ni1 O8 . -149.1(3)
C20 N4 Ni1 O7 . 142(2)
C28 N4 Ni1 O7 . -32(2)
C20 N4 Ni1 N3 . -68.1(4)
C28 N4 Ni1 N3 . 118.7(3)
C20 N4 Ni1 O1 . -158.1(3)
C28 N4 Ni1 O1 . 28.7(3)
C29 C13 C19 C36 . -2.0(7)
C31 C13 C19 C36 . 175.3(4)
O2 C15 C23 C27 . -158.1(4)
O3 C15 C23 C27 . 20.4(6)
O2 C15 C23 C36 . 20.3(6)
O3 C15 C23 C36 . -161.2(4)
C36 C23 C27 C29 . -1.7(7)
C15 C23 C27 C29 . 176.8(4)
C23 C27 C29 C13 . 1.2(8)
C19 C13 C29 C27 . 0.6(7)
C31 C13 C29 C27 . -176.7(5)
C29 C13 C31 N1 . 100(14)
C19 C13 C31 N1 . -77(14)
C27 C23 C36 C19 . 0.3(7)
C15 C23 C36 C19 . -178.2(4)
C13 C19 C36 C23 . 1.5(7)
